data_2207009
loop_
_publ_author_name
'Xu, Liang-Zhong'
'Yu, Guan-Ping'
'Huang, Yong-Wei'
'Si, Guo-Dong'
'Li, Kai'

_publ_section_title 1-(4-Phenyl-3-thioxo-1,2,4-triazolidin-1-yl)-2-(1<i>H</i>-1,2,4-triazol-1-yl)ethanone
_journal_issue 10
_journal_name_full 'Acta Crystallographica Section E'
_journal_page_first o3403
_journal_page_last o3404
_journal_paper_doi 10.1107/S1600536805029867
_journal_volume 61
_journal_year 2005
_chemical_formula_iupac 'C12 H12 N6 O S'
_chemical_formula_moiety 'C12 H12 N6 O S'
_chemical_formula_sum 'C12 H12 N6 O S'
_chemical_formula_weight 288.34
_chemical_name_systematic 1-(4-phenyl-3-thioxo-1,2,4-triazolidin-1-yl)-2-(1H-1,2,4-triazol-1-yl)ethanone
_space_group_IT_number 14
_symmetry_cell_setting monoclinic
_symmetry_space_group_name_Hall '-P 2ybc'
_symmetry_space_group_name_H-M 'P 1 21/c 1'
_atom_sites_solution_hydrogens geom
_atom_sites_solution_primary direct
_atom_sites_solution_secondary difmap
_audit_creation_method SHELXL-97
_cell_angle_alpha 90.00
_cell_angle_beta 107.362(4)
_cell_angle_gamma 90.00
_cell_formula_units_Z 4
_cell_length_a 9.7112(19)
_cell_length_b 13.589(3)
_cell_length_c 10.711(2)
_cell_measurement_reflns_used 1493
_cell_measurement_temperature 294(2)
_cell_measurement_theta_max 22.43
_cell_measurement_theta_min 2.49
_cell_volume 1349.1(5)
_computing_cell_refinement 'SAINT (Bruker, 1999)'
_computing_data_collection 'SMART (Bruker, 1998)'
_computing_data_reduction SAINT
_computing_molecular_graphics 'SHELXTL (Bruker, 1999)'
_computing_publication_material SHELXTL
_computing_structure_refinement 'SHELXL97 (Sheldrick, 1997)'
_computing_structure_solution 'SHELXS97 (Sheldrick, 1997)'
_diffrn_ambient_temperature 294(2)
_diffrn_measured_fraction_theta_full 1.000
_diffrn_measured_fraction_theta_max 1.000
_diffrn_measurement_device_type 'Bruker SMART CCD area-detector'
_diffrn_measurement_method '\f and \w scans'
_diffrn_radiation_monochromator graphite
_diffrn_radiation_source 'fine-focus sealed tube'
_diffrn_radiation_type MoK\a
_diffrn_radiation_wavelength 0.71073
_diffrn_reflns_av_R_equivalents 0.0496
_diffrn_reflns_av_sigmaI/netI 0.0667
_diffrn_reflns_limit_h_max 10
_diffrn_reflns_limit_h_min -12
_diffrn_reflns_limit_k_max 16
_diffrn_reflns_limit_k_min -16
_diffrn_reflns_limit_l_max 13
_diffrn_reflns_limit_l_min -6
_diffrn_reflns_number 7473
_diffrn_reflns_theta_full 26.32
_diffrn_reflns_theta_max 26.32
_diffrn_reflns_theta_min 2.20
_diffrn_standards_decay_% 0
_diffrn_standards_interval_count 0
_diffrn_standards_interval_time 0
_diffrn_standards_number 0
_exptl_absorpt_coefficient_mu 0.245
_exptl_absorpt_correction_T_max 0.966
_exptl_absorpt_correction_T_min 0.942
_exptl_absorpt_correction_type multi-scan
_exptl_absorpt_process_details '(SADABS; Sheldrick, 1996)'
_exptl_crystal_colour yellow
_exptl_crystal_density_diffrn 1.420
_exptl_crystal_density_method 'not measured'
_exptl_crystal_description block
_exptl_crystal_F_000 600
_exptl_crystal_size_max 0.22
_exptl_crystal_size_mid 0.18
_exptl_crystal_size_min 0.14
_refine_diff_density_max 0.277
_refine_diff_density_min -0.194
_refine_ls_extinction_method none
_refine_ls_goodness_of_fit_ref 0.997
_refine_ls_hydrogen_treatment mixed
_refine_ls_matrix_type full
_refine_ls_number_parameters 185
_refine_ls_number_reflns 2748
_refine_ls_number_restraints 0
_refine_ls_restrained_S_all 0.997
_refine_ls_R_factor_all 0.1025
_refine_ls_R_factor_gt 0.0448
_refine_ls_shift/su_max 0.000
_refine_ls_shift/su_mean 0.000
_refine_ls_structure_factor_coef Fsqd
_refine_ls_weighting_details 'calc w=1/[\s^2^(Fo^2^)+(0.0520P)^2^] where P=(Fo^2^+2Fc^2^)/3'
_refine_ls_weighting_scheme calc
_refine_ls_wR_factor_gt 0.0945
_refine_ls_wR_factor_ref 0.1156
_reflns_number_gt 1557
_reflns_number_total 2748
_reflns_threshold_expression I>2\s(I)
_cod_data_source_file lh6499.cif
_cod_data_source_block I
_cod_depositor_comments
;
The following automatic conversions were performed:
'_symmetry_cell_setting' value 'Monoclinic' changed to 'monoclinic'
according to '/home/saulius/struct/CIF-dictionaries/cif_core.dic'
dictionary named 'cif_core.dic' version 2.4.1 from 2010-06-29.

Automatic conversion script
Id: cif_fix_enum 1527 2010-12-29 10:47:43Z saulius 

The following automatic conversions were performed:

'_symmetry_cell_setting' value 'Monoclinic' changed to 'monoclinic'
according to /home/saulius/struct/CIF-dictionaries/cif_core.dic
dictionary named 'cif_core.dic' version 2.4.1 from 2010-06-29.

Automatic conversion script
Id: cif_fix_values 1715 2011-07-08 13:25:40Z adriana 
;
_cod_original_cell_volume 1349.0(5)
_cod_original_sg_symbol_Hall '-P 2yb c'
_cod_original_sg_symbol_H-M 'P 21/c'
_cod_database_code 2207009
_cod_database_fobs_code 2207009

loop_
_symmetry_equiv_pos_as_xyz
'x, y, z'
'-x, y+1/2, -z+1/2'
'-x, -y, -z'
'x, -y-1/2, z-1/2'

loop_
_atom_site_label
_atom_site_fract_x
_atom_site_fract_y
_atom_site_fract_z
_atom_site_U_iso_or_equiv
_atom_site_adp_type
_atom_site_calc_flag
_atom_site_refinement_flags
_atom_site_occupancy
_atom_site_type_symbol
S1 0.48455(8) 0.68174(5) 0.45003(8) 0.0515(3) Uani d . 1 S
N1 0.7120(2) 0.56074(15) 0.5107(2) 0.0385(5) Uani d . 1 N
N2 0.7714(2) 0.48294(13) 0.45398(19) 0.0373(5) Uani d . 1 N
N3 0.5567(2) 0.52994(13) 0.3165(2) 0.0369(5) Uani d . 1 N
N4 1.0114(2) 0.35454(14) 0.7346(2) 0.0401(5) Uani d . 1 N
N5 1.1473(2) 0.35944(16) 0.7252(3) 0.0594(7) Uani d . 1 N
N6 1.1158(3) 0.21997(15) 0.8267(3) 0.0590(7) Uani d . 1 N
O1 0.8705(2) 0.33348(13) 0.47776(19) 0.0574(6) Uani d . 1 O
C1 0.5844(3) 0.58960(16) 0.4231(3) 0.0363(6) Uani d . 1 C
C2 0.6739(3) 0.46062(17) 0.3252(3) 0.0409(6) Uani d . 1 C
H2A 0.6404 0.3931 0.3199 0.049 Uiso calc R 1 H
H2B 0.7191 0.4724 0.2572 0.049 Uiso calc R 1 H
C3 0.4306(3) 0.52904(17) 0.2071(2) 0.0376(6) Uani d . 1 C
C4 0.3803(3) 0.6128(2) 0.1361(3) 0.0542(8) Uani d . 1 C
H4 0.4289 0.6721 0.1596 0.065 Uiso calc R 1 H
C5 0.2584(3) 0.6090(2) 0.0305(3) 0.0638(9) Uani d . 1 C
H5 0.2251 0.6659 -0.0172 0.077 Uiso calc R 1 H
C6 0.1857(3) 0.5229(3) -0.0051(3) 0.0707(10) Uani d . 1 C
H6 0.1025 0.5211 -0.0760 0.085 Uiso calc R 1 H
C7 0.2361(4) 0.4389(2) 0.0644(4) 0.0838(11) Uani d . 1 C
H7 0.1872 0.3798 0.0399 0.101 Uiso calc R 1 H
C8 0.3591(3) 0.4414(2) 0.1705(3) 0.0635(9) Uani d . 1 C
H8 0.3933 0.3842 0.2170 0.076 Uiso calc R 1 H
C9 0.8478(3) 0.40966(18) 0.5286(3) 0.0381(6) Uani d . 1 C
C10 0.9068(3) 0.42941(17) 0.6733(2) 0.0426(7) Uani d . 1 C
H10A 0.9522 0.4937 0.6874 0.051 Uiso calc R 1 H
H10B 0.8286 0.4293 0.7123 0.051 Uiso calc R 1 H
C11 0.9964(3) 0.27200(18) 0.7938(3) 0.0497(7) Uani d . 1 C
H11 0.9115 0.2529 0.8103 0.060 Uiso calc R 1 H
C12 1.2040(3) 0.2771(2) 0.7814(3) 0.0657(9) Uani d . 1 C
H12 1.2987 0.2592 0.7895 0.079 Uiso calc R 1 H
H1 0.770(3) 0.606(2) 0.541(3) 0.065(10) Uiso d . 1 H

loop_
_atom_site_aniso_label
_atom_site_aniso_U_11
_atom_site_aniso_U_22
_atom_site_aniso_U_33
_atom_site_aniso_U_12
_atom_site_aniso_U_13
_atom_site_aniso_U_23
S1 0.0518(4) 0.0422(4) 0.0562(5) 0.0099(3) 0.0097(4) -0.0101(3)
N1 0.0431(13) 0.0272(11) 0.0400(14) 0.0018(10) 0.0043(11) -0.0065(10)
N2 0.0438(12) 0.0308(10) 0.0352(13) 0.0028(10) 0.0084(11) -0.0040(10)
N3 0.0396(12) 0.0308(11) 0.0376(13) 0.0006(9) 0.0074(11) -0.0023(9)
N4 0.0385(12) 0.0389(12) 0.0440(14) 0.0073(10) 0.0139(11) 0.0102(10)
N5 0.0422(14) 0.0572(15) 0.081(2) 0.0061(12) 0.0212(14) 0.0225(14)
N6 0.0613(16) 0.0441(13) 0.073(2) 0.0152(13) 0.0215(15) 0.0210(13)
O1 0.0702(13) 0.0474(11) 0.0511(13) 0.0222(10) 0.0128(11) -0.0107(9)
C1 0.0396(15) 0.0296(13) 0.0394(16) -0.0052(11) 0.0112(13) 0.0007(12)
C2 0.0429(15) 0.0387(14) 0.0395(17) 0.0030(12) 0.0096(13) -0.0046(12)
C3 0.0412(15) 0.0397(14) 0.0305(15) -0.0011(12) 0.0085(12) -0.0016(12)
C4 0.0613(18) 0.0448(16) 0.0475(19) -0.0024(14) 0.0025(16) 0.0034(14)
C5 0.073(2) 0.0617(19) 0.047(2) 0.0127(18) 0.0030(18) 0.0093(16)
C6 0.063(2) 0.086(2) 0.046(2) 0.010(2) -0.0091(17) -0.0065(19)
C7 0.083(2) 0.070(2) 0.072(3) -0.021(2) -0.018(2) -0.017(2)
C8 0.070(2) 0.0433(16) 0.059(2) -0.0058(15) -0.0082(17) -0.0030(15)
C9 0.0359(14) 0.0357(14) 0.0431(17) 0.0040(11) 0.0122(13) 0.0023(12)
C10 0.0433(16) 0.0393(14) 0.0423(17) 0.0108(12) 0.0082(14) 0.0023(12)
C11 0.0516(17) 0.0445(15) 0.057(2) -0.0002(14) 0.0227(16) 0.0141(14)
C12 0.0515(19) 0.0639(19) 0.084(3) 0.0226(16) 0.0239(19) 0.0246(18)

loop_
_atom_type_symbol
_atom_type_description
_atom_type_scat_dispersion_real
_atom_type_scat_dispersion_imag
_atom_type_scat_source
C C 0.0033 0.0016 'International Tables Vol C Tables 4.2.6.8 and 6.1.1.4'
H H 0.0000 0.0000 'International Tables Vol C Tables 4.2.6.8 and 6.1.1.4'
N N 0.0061 0.0033 'International Tables Vol C Tables 4.2.6.8 and 6.1.1.4'
O O 0.0106 0.0060 'International Tables Vol C Tables 4.2.6.8 and 6.1.1.4'
S S 0.1246 0.1234 'International Tables Vol C Tables 4.2.6.8 and 6.1.1.4'

loop_
_geom_angle_atom_site_label_1
_geom_angle_atom_site_label_2
_geom_angle_atom_site_label_3
_geom_angle
C1 N1 N2 108.6(2)
C1 N1 H1 115.0(19)
N2 N1 H1 114(2)
C9 N2 N1 121.0(2)
C9 N2 C2 119.65(19)
N1 N2 C2 109.12(18)
C1 N3 C3 127.2(2)
C1 N3 C2 112.1(2)
C3 N3 C2 120.74(19)
C11 N4 N5 109.1(2)
C11 N4 C10 130.7(2)
N5 N4 C10 119.9(2)
C12 N5 N4 102.1(2)
C11 N6 C12 101.5(2)
N3 C1 N1 108.5(2)
N3 C1 S1 128.0(2)
N1 C1 S1 123.55(19)
N2 C2 N3 101.59(18)
N2 C2 H2A 111.5
N3 C2 H2A 111.5
N2 C2 H2B 111.5
N3 C2 H2B 111.5
H2A C2 H2B 109.3
C4 C3 C8 119.6(3)
C4 C3 N3 121.7(2)
C8 C3 N3 118.7(2)
C5 C4 C3 120.1(3)
C5 C4 H4 119.9
C3 C4 H4 119.9
C6 C5 C4 120.7(3)
C6 C5 H5 119.7
C4 C5 H5 119.7
C5 C6 C7 119.5(3)
C5 C6 H6 120.2
C7 C6 H6 120.2
C6 C7 C8 120.4(3)
C6 C7 H7 119.8
C8 C7 H7 119.8
C3 C8 C7 119.7(3)
C3 C8 H8 120.2
C7 C8 H8 120.2
O1 C9 N2 120.1(2)
O1 C9 C10 123.1(2)
N2 C9 C10 116.7(2)
N4 C10 C9 109.9(2)
N4 C10 H10A 109.7
C9 C10 H10A 109.7
N4 C10 H10B 109.7
C9 C10 H10B 109.7
H10A C10 H10B 108.2
N6 C11 N4 111.8(2)
N6 C11 H11 124.1
N4 C11 H11 124.1
N5 C12 N6 115.5(2)
N5 C12 H12 122.2
N6 C12 H12 122.2

loop_
_geom_bond_atom_site_label_1
_geom_bond_atom_site_label_2
_geom_bond_distance
_geom_bond_publ_flag
S1 C1 1.661(2) yes
N1 C1 1.369(3) yes
N1 N2 1.425(3) yes
N1 H1 0.83(3) ?
N2 C9 1.352(3) ?
N2 C2 1.453(3) ?
N3 C1 1.360(3) ?
N3 C3 1.420(3) ?
N3 C2 1.459(3) ?
N4 C11 1.318(3) yes
N4 N5 1.355(3) yes
N4 C10 1.449(3) ?
N5 C12 1.312(3) yes
N6 C11 1.313(3) yes
N6 C12 1.349(3) yes
O1 C9 1.220(3) ?
C2 H2A 0.9700 ?
C2 H2B 0.9700 ?
C3 C4 1.375(3) ?
C3 C8 1.375(3) ?
C4 C5 1.372(4) ?
C4 H4 0.9300 ?
C5 C6 1.361(4) ?
C5 H5 0.9300 ?
C6 C7 1.371(4) ?
C6 H6 0.9300 ?
C7 C8 1.382(4) ?
C7 H7 0.9300 ?
C8 H8 0.9300 ?
C9 C10 1.507(3) ?
C10 H10A 0.9700 ?
C10 H10B 0.9700 ?
C11 H11 0.9300 ?
C12 H12 0.9300 ?

loop_
_geom_hbond_atom_site_label_D
_geom_hbond_atom_site_label_H
_geom_hbond_atom_site_label_A
_geom_hbond_site_symmetry_A
_geom_hbond_distance_DH
_geom_hbond_distance_HA
_geom_hbond_distance_DA
_geom_hbond_angle_DHA
N1 H1 N6 2_756 0.83(3) 2.16(3) 2.962(3) 160(3)
C2 H2B N5 3_766 0.97 2.61 3.138(3) 114.7
C5 H5 O1 2_655 0.93 2.54 3.288(4) 137.5
C11 H11 O1 4_566 0.93 2.28 2.978(3) 131.8

loop_
_geom_torsion_atom_site_label_1
_geom_torsion_atom_site_label_2
_geom_torsion_atom_site_label_3
_geom_torsion_atom_site_label_4
_geom_torsion
C1 N1 N2 C9 -146.4(2)
C1 N1 N2 C2 -1.4(3)
C11 N4 N5 C12 -0.1(3)
C10 N4 N5 C12 -174.9(2)
C3 N3 C1 N1 174.7(2)
C2 N3 C1 N1 -4.1(3)
C3 N3 C1 S1 -4.4(4)
C2 N3 C1 S1 176.81(18)
N2 N1 C1 N3 3.3(3)
N2 N1 C1 S1 -177.53(16)
C9 N2 C2 N3 144.6(2)
N1 N2 C2 N3 -0.9(2)
C1 N3 C2 N2 3.1(2)
C3 N3 C2 N2 -175.8(2)
C1 N3 C3 C4 54.0(4)
C2 N3 C3 C4 -127.3(3)
C1 N3 C3 C8 -127.1(3)
C2 N3 C3 C8 51.6(3)
C8 C3 C4 C5 0.9(4)
N3 C3 C4 C5 179.7(3)
C3 C4 C5 C6 0.2(5)
C4 C5 C6 C7 -0.9(5)
C5 C6 C7 C8 0.5(6)
C4 C3 C8 C7 -1.2(5)
N3 C3 C8 C7 180.0(3)
C6 C7 C8 C3 0.5(6)
N1 N2 C9 O1 163.8(2)
C2 N2 C9 O1 22.4(3)
N1 N2 C9 C10 -18.8(3)
C2 N2 C9 C10 -160.3(2)
C11 N4 C10 C9 -94.7(3)
N5 N4 C10 C9 78.9(3)
O1 C9 C10 N4 10.1(3)
N2 C9 C10 N4 -167.2(2)
C12 N6 C11 N4 -0.6(3)
N5 N4 C11 N6 0.5(3)
C10 N4 C11 N6 174.5(3)
N4 N5 C12 N6 -0.3(4)
C11 N6 C12 N5 0.6(4)

loop_
_cod_related_entry_id
_cod_related_entry_database
_cod_related_entry_code
1 ChemSpider 21128768
